data_4305708
loop_
_publ_author_name
'Andreas Kempter'
'Christian Gemel'
'Roland A. Fischer'

_publ_section_title
;
Oxidative Addition of Group 13 and 14 Metal Halides and Alkyls to Ga(DDP)
(DDP = Bulky Bisimidinate)
;
_journal_name_full 'Inorganic Chemistry'
_journal_page_first 7279
_journal_page_last 7285
_journal_paper_doi 10.1021/ic800690z
_journal_volume 47
_journal_year 2008
_chemical_formula_sum 'C59 H85 Ga3 N4'
_chemical_formula_weight 1059.47
_chemical_name_systematic
; 
 ? 
;
_space_group_IT_number 2
_symmetry_cell_setting triclinic
_symmetry_space_group_name_Hall '-P 1'
_symmetry_space_group_name_H-M 'P -1'
_atom_sites_solution_hydrogens geom
_atom_sites_solution_primary direct
_atom_sites_solution_secondary difmap
_audit_creation_method SHELXL-97
_cell_angle_alpha 85.47(6)
_cell_angle_beta 80.28(5)
_cell_angle_gamma 80.24(6)
_cell_formula_units_Z 1
_cell_length_a 8.957(5)
_cell_length_b 12.996(12)
_cell_length_c 14.388(7)
_cell_measurement_reflns_used 200
_cell_measurement_temperature 113(2)
_cell_measurement_theta_max 25
_cell_measurement_theta_min 0
_cell_volume 1625(2)
_computing_cell_refinement
;
CrysAlis RED, Oxford Diffraction Ltd.,
Version 1.170.32 (release 06.06.2003 CrysAlis170 VC++)
(compiled Jun  6 2003,13:53:32)
;
_computing_data_collection
;
CrysAlis CCD, Oxford Diffraction Ltd.,
Version 1.170.32 (release 06.06.2003 CrysAlis170 VC++)
(compiled Jun  6 2003,13:53:32)
;
_computing_data_reduction
;
CrysAlis RED, Oxford Diffraction Ltd.,
Version 1.170.32 (release 06.06.2003 CrysAlis170 VC++)
(compiled Jun  6 2003,13:53:32)
;
_computing_structure_refinement 'SHELXL-97 (Sheldrick, 1997)'
_computing_structure_solution 'SHELXS-97 (Sheldrick, 1990)'
_diffrn_ambient_temperature 113(2)
_diffrn_detector_area_resol_mean 'not measured'
_diffrn_measured_fraction_theta_full 0.987
_diffrn_measured_fraction_theta_max 0.987
_diffrn_measurement_device_type 'multiwire proportional'
_diffrn_measurement_method 'phi and omega scans'
_diffrn_radiation_monochromator graphite
_diffrn_radiation_source 'fine-focus sealed tube'
_diffrn_radiation_type MoK\a
_diffrn_radiation_wavelength 0.71073
_diffrn_reflns_av_R_equivalents 0.0448
_diffrn_reflns_av_sigmaI/netI 0.1039
_diffrn_reflns_limit_h_max 10
_diffrn_reflns_limit_h_min -11
_diffrn_reflns_limit_k_max 16
_diffrn_reflns_limit_k_min -16
_diffrn_reflns_limit_l_max 18
_diffrn_reflns_limit_l_min -18
_diffrn_reflns_number 16465
_diffrn_reflns_theta_full 27.56
_diffrn_reflns_theta_max 27.56
_diffrn_reflns_theta_min 3.19
_diffrn_standards_decay_% 'not measured'
_diffrn_standards_interval_count 'not measured'
_diffrn_standards_interval_time 'not measured'
_diffrn_standards_number 'not measured'
_exptl_absorpt_coefficient_mu 1.269
_exptl_absorpt_correction_type none
_exptl_crystal_colour orange-red
_exptl_crystal_density_diffrn 1.083
_exptl_crystal_density_meas ?
_exptl_crystal_density_method .
_exptl_crystal_description rhomboedric
_exptl_crystal_F_000 560
_exptl_crystal_size_max 0.2
_exptl_crystal_size_mid 0.2
_exptl_crystal_size_min 0.1
_refine_diff_density_max 0.823
_refine_diff_density_min -0.938
_refine_diff_density_rms 0.080
_refine_ls_extinction_method none
_refine_ls_goodness_of_fit_ref 1.016
_refine_ls_hydrogen_treatment mixed
_refine_ls_matrix_type full
_refine_ls_number_parameters 521
_refine_ls_number_reflns 7417
_refine_ls_number_restraints 60
_refine_ls_restrained_S_all 1.013
_refine_ls_R_factor_all 0.0996
_refine_ls_R_factor_gt 0.0637
_refine_ls_shift/su_max 0.001
_refine_ls_shift/su_mean 0.000
_refine_ls_structure_factor_coef Fsqd
_refine_ls_weighting_details 'calc w=1/[\s^2^(Fo^2^)+(0.0850P)^2^+0.0000P] where P=(Fo^2^+2Fc^2^)/3'
_refine_ls_weighting_scheme calc
_refine_ls_wR_factor_gt 0.1635
_refine_ls_wR_factor_ref 0.1754
_reflns_number_gt 4517
_reflns_number_total 7417
_reflns_threshold_expression >2sigma(I)
_cod_data_source_file ic800690z-file002_2.cif
_cod_data_source_block '[{(DDP)GaMe}2GaMe]_(2)'
_cod_depositor_comments
;
The following automatic conversions were performed:
'_symmetry_cell_setting' value 'Triclinic' changed to 'triclinic'
according to '/home/saulius/struct/CIF-dictionaries/cif_core.dic'
dictionary named 'cif_core.dic' version 2.4.1 from 2010-06-29.

Automatic conversion script
Id: cif_fix_enum 1527 2010-12-29 10:47:43Z saulius 
;
_cod_database_code 4305708

loop_
_symmetry_equiv_pos_as_xyz
'x, y, z'
'-x, -y, -z'

loop_
_atom_site_label
_atom_site_type_symbol
_atom_site_fract_x
_atom_site_fract_y
_atom_site_fract_z
_atom_site_U_iso_or_equiv
_atom_site_adp_type
_atom_site_occupancy
_atom_site_symmetry_multiplicity
_atom_site_calc_flag
_atom_site_refinement_flags
_atom_site_disorder_assembly
_atom_site_disorder_group
Ga1 Ga 1.09267(8) 0.50691(6) -0.00791(5) 0.0247(2) Uani 0.50 1 d P . .
C1 C 1.0395(4) 0.6367(3) 0.2936(2) 0.0235(7) Uani 1 1 d . . .
C2 C 1.1013(4) 0.5434(3) 0.3365(3) 0.0286(8) Uani 1 1 d . . .
H2A H 1.1667 0.5495 0.3807 0.034 Uiso 1 1 calc R . .
C3 C 1.0801(4) 0.4412(3) 0.3233(2) 0.0273(8) Uani 1 1 d . . .
C4 C 1.0528(4) 0.7369(3) 0.3363(3) 0.0344(9) Uani 1 1 d . . .
H4A H 1.0050 0.7969 0.3001 0.052 Uiso 1 1 calc R . .
H4B H 1.1613 0.7415 0.3346 0.052 Uiso 1 1 calc R . .
H4C H 1.0006 0.7373 0.4019 0.052 Uiso 1 1 calc R . .
C5 C 1.1331(5) 0.3570(3) 0.3946(3) 0.0404(10) Uani 1 1 d . . .
H5A H 1.1916 0.3855 0.4354 0.061 Uiso 1 1 calc R . .
H5B H 1.1984 0.2984 0.3614 0.061 Uiso 1 1 calc R . .
H5C H 1.0437 0.3324 0.4332 0.061 Uiso 1 1 calc R . .
C30 C 1.3197(10) 0.5040(8) -0.0260(7) 0.055(2) Uani 0.50 1 d P . .
Ga2 Ga 0.92718(9) 0.52402(6) 0.15044(5) 0.0214(3) Uani 0.4974(12) 1 d P . 1
N1 N 0.9438(9) 0.6469(6) 0.2219(5) 0.0210(18) Uani 0.4974(12) 1 d PU . 1
C6 C 0.8654(6) 0.7492(4) 0.1937(4) 0.0216(17) Uani 0.4974(12) 1 d PGU . 1
C7 C 0.9388(6) 0.8126(6) 0.1246(5) 0.032(3) Uani 0.4974(12) 1 d PGU . 1
C8 C 0.8612(9) 0.9088(6) 0.0964(6) 0.031(3) Uani 0.4974(12) 1 d PG . 1
H8A H 0.9114 0.9521 0.0491 0.037 Uiso 0.4974(12) 1 calc PR . 1
C9 C 0.7102(9) 0.9416(5) 0.1372(6) 0.032(3) Uani 0.4974(12) 1 d PG . 1
H9A H 0.6572 1.0074 0.1179 0.038 Uiso 0.4974(12) 1 calc PR . 1
C10 C 0.6368(6) 0.8783(5) 0.2063(5) 0.026(2) Uani 0.4974(12) 1 d PG . 1
H10A H 0.5336 0.9007 0.2342 0.031 Uiso 0.4974(12) 1 calc PR . 1
C11 C 0.7144(6) 0.7820(5) 0.2346(4) 0.0252(17) Uani 0.4974(12) 1 d PG . 1
C12 C 1.1066(13) 0.7755(10) 0.0793(9) 0.035(3) Uani 0.4974(12) 1 d P . 1
H12A H 1.1456 0.7062 0.1091 0.042 Uiso 0.4974(12) 1 calc PR . 1
C13 C 1.2110(15) 0.8560(14) 0.0909(11) 0.044(4) Uani 0.4974(12) 1 d P . 1
H13A H 1.3163 0.8309 0.0612 0.066 Uiso 0.4974(12) 1 calc PR . 1
H13B H 1.2090 0.8644 0.1582 0.066 Uiso 0.4974(12) 1 calc PR . 1
H13C H 1.1735 0.9234 0.0605 0.066 Uiso 0.4974(12) 1 calc PR . 1
C14 C 1.1150(12) 0.7660(9) -0.0265(7) 0.043(2) Uani 0.4974(12) 1 d P . 1
H14A H 1.2219 0.7442 -0.0552 0.065 Uiso 0.4974(12) 1 calc PR . 1
H14B H 1.0754 0.8339 -0.0553 0.065 Uiso 0.4974(12) 1 calc PR . 1
H14C H 1.0530 0.7140 -0.0371 0.065 Uiso 0.4974(12) 1 calc PR . 1
C15 C 0.6336(10) 0.7155(7) 0.3100(7) 0.0320(19) Uani 0.4974(12) 1 d P . 1
H15A H 0.6890 0.6420 0.3059 0.038 Uiso 0.4974(12) 1 calc PR . 1
C16 C 0.6366(10) 0.7524(8) 0.4091(5) 0.042(2) Uani 0.4974(12) 1 d P . 1
H16A H 0.7432 0.7517 0.4175 0.062 Uiso 0.4974(12) 1 calc PR . 1
H16B H 0.5889 0.7053 0.4574 0.062 Uiso 0.4974(12) 1 calc PR . 1
H16C H 0.5798 0.8235 0.4153 0.062 Uiso 0.4974(12) 1 calc PR . 1
C17 C 0.4656(8) 0.7148(7) 0.3036(6) 0.0366(19) Uani 0.4974(12) 1 d P . 1
H17A H 0.4578 0.6904 0.2421 0.055 Uiso 0.4974(12) 1 calc PR . 1
H17B H 0.4081 0.7857 0.3107 0.055 Uiso 0.4974(12) 1 calc PR . 1
H17C H 0.4228 0.6678 0.3540 0.055 Uiso 0.4974(12) 1 calc PR . 1
N2 N 0.9918(8) 0.4233(6) 0.2546(5) 0.0208(18) Uani 0.4974(12) 1 d PU . 1
C18 C 0.9585(13) 0.3144(7) 0.2559(11) 0.024(3) Uani 0.4974(12) 1 d PG . 1
C19 C 1.0636(9) 0.2335(8) 0.2137(9) 0.037(3) Uani 0.4974(12) 1 d PG . 1
C20 C 1.0264(8) 0.1334(7) 0.2185(8) 0.033(3) Uani 0.4974(12) 1 d PG . 1
H20A H 1.0982 0.0781 0.1896 0.039 Uiso 0.4974(12) 1 calc PR . 1
C21 C 0.8842(8) 0.1142(6) 0.2655(5) 0.032(2) Uani 0.4974(12) 1 d PGU . 1
H21A H 0.8588 0.0458 0.2687 0.038 Uiso 0.4974(12) 1 calc PR . 1
C22 C 0.7791(10) 0.1951(8) 0.3076(8) 0.031(3) Uani 0.4974(12) 1 d PG . 1
H22A H 0.6819 0.1820 0.3397 0.037 Uiso 0.4974(12) 1 calc PR . 1
C23 C 0.8162(14) 0.2952(7) 0.3028(11) 0.022(3) Uani 0.4974(12) 1 d PG . 1
C24 C 1.2769(12) 0.2396(7) 0.1777(7) 0.028(2) Uani 0.4974(12) 1 d P . 1
H24A H 1.2920 0.3115 0.1898 0.034 Uiso 0.4974(12) 1 calc PR . 1
C25 C 1.3084(11) 0.2304(9) 0.0705(7) 0.048(3) Uani 0.4974(12) 1 d P . 1
H25A H 1.4175 0.2315 0.0473 0.072 Uiso 0.4974(12) 1 calc PR . 1
H25B H 1.2467 0.2892 0.0406 0.072 Uiso 0.4974(12) 1 calc PR . 1
H25C H 1.2811 0.1646 0.0551 0.072 Uiso 0.4974(12) 1 calc PR . 1
C26 C 1.4007(14) 0.1605(9) 0.2244(10) 0.056(3) Uani 0.4974(12) 1 d P . 1
H26A H 1.5037 0.1735 0.1961 0.084 Uiso 0.4974(12) 1 calc PR . 1
H26B H 1.3903 0.0887 0.2137 0.084 Uiso 0.4974(12) 1 calc PR . 1
H26C H 1.3851 0.1702 0.2924 0.084 Uiso 0.4974(12) 1 calc PR . 1
C27 C 0.6990(19) 0.3832(10) 0.3528(12) 0.032(4) Uani 0.4974(12) 1 d P . 1
H27A H 0.7207 0.4520 0.3222 0.039 Uiso 0.4974(12) 1 calc PR . 1
C28 C 0.721(2) 0.3794(16) 0.4457(14) 0.093(9) Uani 0.4974(12) 1 d P . 1
H28A H 0.8288 0.3833 0.4480 0.139 Uiso 0.4974(12) 1 calc PR . 1
H28B H 0.6954 0.3137 0.4774 0.139 Uiso 0.4974(12) 1 calc PR . 1
H28C H 0.6551 0.4384 0.4776 0.139 Uiso 0.4974(12) 1 calc PR . 1
C29 C 0.5374(12) 0.3739(9) 0.3473(9) 0.052(3) Uani 0.4974(12) 1 d P . 1
H29A H 0.5255 0.3716 0.2811 0.077 Uiso 0.4974(12) 1 calc PR . 1
H29B H 0.4686 0.4344 0.3752 0.077 Uiso 0.4974(12) 1 calc PR . 1
H29C H 0.5116 0.3097 0.3821 0.077 Uiso 0.4974(12) 1 calc PR . 1
C31 C 0.7082(8) 0.5238(6) 0.1435(5) 0.0297(16) Uani 0.4974(12) 1 d P . 1
Ga2 Ga 1.05649(9) 0.50900(6) 0.13719(5) 0.0194(3) Uani 0.5026(12) 1 d P . 2
N1 N 0.9892(8) 0.6374(6) 0.2170(5) 0.0188(17) Uani 0.5026(12) 1 d PU . 2
C6 C 0.7515(6) 0.7577(5) 0.2085(4) 0.028(2) Uani 0.5026(12) 1 d PGU . 2
C7 C 0.9098(6) 0.7343(4) 0.1833(4) 0.0189(16) Uani 0.5026(12) 1 d PGU . 2
C8 C 0.9908(6) 0.8079(4) 0.1318(4) 0.0171(15) Uani 0.5026(12) 1 d PG . 2
C9 C 0.9135(8) 0.9050(4) 0.1055(5) 0.029(3) Uani 0.5026(12) 1 d PG . 2
H9B H 0.9688 0.9553 0.0704 0.035 Uiso 0.5026(12) 1 calc PR . 2
C10 C 0.7552(8) 0.9285(4) 0.1307(6) 0.027(3) Uani 0.5026(12) 1 d PG . 2
H10B H 0.7023 0.9948 0.1127 0.032 Uiso 0.5026(12) 1 calc PR . 2
C11 C 0.6742(6) 0.8548(5) 0.1821(5) 0.031(2) Uani 0.5026(12) 1 d PG . 2
H11A H 0.5660 0.8709 0.1993 0.037 Uiso 0.5026(12) 1 calc PR . 2
C12 C 1.1630(12) 0.7848(8) 0.0954(7) 0.023(2) Uani 0.5026(12) 1 d P . 2
H12B H 1.2045 0.7197 0.1306 0.027 Uiso 0.5026(12) 1 calc PR . 2
C13 C 1.2527(15) 0.8700(11) 0.1129(9) 0.033(3) Uani 0.5026(12) 1 d P . 2
H13D H 1.3625 0.8471 0.0924 0.049 Uiso 0.5026(12) 1 calc PR . 2
H13E H 1.2341 0.8828 0.1804 0.049 Uiso 0.5026(12) 1 calc PR . 2
H13F H 1.2186 0.9345 0.0771 0.049 Uiso 0.5026(12) 1 calc PR . 2
C14 C 1.1936(11) 0.7616(8) -0.0084(7) 0.035(2) Uani 0.5026(12) 1 d P . 2
H14D H 1.3045 0.7453 -0.0295 0.053 Uiso 0.5026(12) 1 calc PR . 2
H14E H 1.1508 0.8229 -0.0453 0.053 Uiso 0.5026(12) 1 calc PR . 2
H14F H 1.1452 0.7017 -0.0175 0.053 Uiso 0.5026(12) 1 calc PR . 2
C15 C 0.6592(10) 0.6747(7) 0.2570(7) 0.043(2) Uani 0.5026(12) 1 d P . 2
H15B H 0.7171 0.6046 0.2388 0.051 Uiso 0.5026(12) 1 calc PR . 2
C16 C 0.6463(12) 0.6801(10) 0.3634(9) 0.064(3) Uani 0.5026(12) 1 d P . 2
H16D H 0.5926 0.6242 0.3952 0.097 Uiso 0.5026(12) 1 calc PR . 2
H16E H 0.5887 0.7480 0.3829 0.097 Uiso 0.5026(12) 1 calc PR . 2
H16F H 0.7492 0.6715 0.3805 0.097 Uiso 0.5026(12) 1 calc PR . 2
C17 C 0.4995(10) 0.6825(7) 0.2357(8) 0.053(2) Uani 0.5026(12) 1 d P . 2
H17D H 0.4540 0.6225 0.2663 0.079 Uiso 0.5026(12) 1 calc PR . 2
H17E H 0.5027 0.6827 0.1673 0.079 Uiso 0.5026(12) 1 calc PR . 2
H17F H 0.4374 0.7473 0.2597 0.079 Uiso 0.5026(12) 1 calc PR . 2
N2 N 1.0365(8) 0.4093(5) 0.2536(5) 0.0178(17) Uani 0.5026(12) 1 d PU . 2
C18 C 1.0030(14) 0.3074(7) 0.2512(11) 0.027(3) Uani 0.5026(12) 1 d PG . 2
C19 C 1.1177(9) 0.2262(9) 0.2191(9) 0.028(3) Uani 0.5026(12) 1 d PG . 2
C20 C 1.0843(7) 0.1254(8) 0.2202(8) 0.044(3) Uani 0.5026(12) 1 d PG . 2
H20B H 1.1627 0.0699 0.1983 0.053 Uiso 0.5026(12) 1 calc PR . 2
C21 C 0.9362(9) 0.1059(6) 0.2533(6) 0.032(2) Uani 0.5026(12) 1 d PGU . 2
H21B H 0.9134 0.0371 0.2541 0.038 Uiso 0.5026(12) 1 calc PR . 2
C22 C 0.8215(9) 0.1872(8) 0.2854(9) 0.033(3) Uani 0.5026(12) 1 d PG . 2
H22B H 0.7203 0.1738 0.3081 0.039 Uiso 0.5026(12) 1 calc PR . 2
C23 C 0.8549(13) 0.2879(7) 0.2844(12) 0.031(3) Uani 0.5026(12) 1 d PG . 2
C24 C 1.2154(13) 0.2607(9) 0.1558(9) 0.046(3) Uani 0.5026(12) 1 d P . 2
H24B H 1.2254 0.3335 0.1689 0.055 Uiso 0.5026(12) 1 calc PR . 2
C25 C 1.3525(15) 0.1824(12) 0.1852(10) 0.064(4) Uani 0.5026(12) 1 d P . 2
H25D H 1.3516 0.1845 0.2532 0.096 Uiso 0.5026(12) 1 calc PR . 2
H25E H 1.4489 0.2015 0.1508 0.096 Uiso 0.5026(12) 1 calc PR . 2
H25F H 1.3438 0.1116 0.1701 0.096 Uiso 0.5026(12) 1 calc PR . 2
C26 C 1.2239(13) 0.2512(9) 0.0505(8) 0.059(3) Uani 0.5026(12) 1 d P . 2
H26D H 1.1399 0.3000 0.0280 0.089 Uiso 0.5026(12) 1 calc PR . 2
H26E H 1.2148 0.1796 0.0383 0.089 Uiso 0.5026(12) 1 calc PR . 2
H26F H 1.3223 0.2680 0.0173 0.089 Uiso 0.5026(12) 1 calc PR . 2
C27 C 0.731(2) 0.3753(17) 0.3206(13) 0.049(5) Uani 0.5026(12) 1 d P . 2
H27B H 0.7643 0.4413 0.2903 0.058 Uiso 0.5026(12) 1 calc PR . 2
C28 C 0.7141(18) 0.3876(18) 0.4473(19) 0.095(10) Uani 0.5026(12) 1 d P . 2
H28D H 0.8146 0.3937 0.4628 0.142 Uiso 0.5026(12) 1 calc PR . 2
H28E H 0.6785 0.3255 0.4810 0.142 Uiso 0.5026(12) 1 calc PR . 2
H28F H 0.6405 0.4500 0.4662 0.142 Uiso 0.5026(12) 1 calc PR . 2
C29 C 0.5703(14) 0.3709(11) 0.2876(9) 0.067(4) Uani 0.5026(12) 1 d P . 2
H29D H 0.5838 0.3740 0.2185 0.101 Uiso 0.5026(12) 1 calc PR . 2
H29E H 0.4948 0.4305 0.3115 0.101 Uiso 0.5026(12) 1 calc PR . 2
H29F H 0.5341 0.3056 0.3126 0.101 Uiso 0.5026(12) 1 calc PR . 2
C31 C 1.2832(7) 0.5055(5) 0.1100(5) 0.0260(15) Uani 0.5026(12) 1 d P . 2

loop_
_atom_site_aniso_label
_atom_site_aniso_U_11
_atom_site_aniso_U_22
_atom_site_aniso_U_33
_atom_site_aniso_U_23
_atom_site_aniso_U_13
_atom_site_aniso_U_12
Ga1 0.0201(4) 0.0339(4) 0.0211(4) -0.0049(3) -0.0047(3) -0.0042(3)
C1 0.0215(17) 0.0257(18) 0.0228(17) -0.0055(14) 0.0038(14) -0.0079(14)
C2 0.0225(19) 0.0304(19) 0.035(2) -0.0091(16) -0.0064(16) -0.0062(16)
C3 0.0225(18) 0.0309(19) 0.0278(18) -0.0074(15) 0.0013(14) -0.0046(15)
C4 0.033(2) 0.032(2) 0.041(2) -0.0118(17) -0.0161(18) -0.0004(17)
C5 0.040(2) 0.027(2) 0.058(3) -0.0062(19) -0.024(2) 0.0012(18)
C30 0.031(5) 0.070(6) 0.061(6) -0.018(5) 0.002(4) -0.003(4)
Ga2 0.0215(5) 0.0256(4) 0.0183(4) -0.0027(3) -0.0069(3) -0.0028(3)
N1 0.021(2) 0.022(2) 0.021(2) -0.0007(9) -0.0037(10) -0.0032(10)
C6 0.0221(19) 0.0217(19) 0.0211(19) -0.0018(10) -0.0030(10) -0.0036(10)
C7 0.032(3) 0.033(3) 0.032(3) -0.0018(10) -0.0061(11) -0.0051(11)
C8 0.024(7) 0.020(5) 0.048(6) 0.015(4) -0.018(5) 0.001(4)
C9 0.032(6) 0.022(5) 0.035(5) -0.007(4) 0.000(4) 0.011(4)
C10 0.030(5) 0.019(4) 0.023(5) -0.006(4) 0.000(4) 0.010(3)
C11 0.026(4) 0.022(4) 0.026(4) 0.011(4) -0.010(3) 0.002(3)
C12 0.039(7) 0.032(5) 0.043(6) 0.004(4) -0.017(5) -0.026(5)
C13 0.025(7) 0.065(10) 0.041(8) -0.002(6) -0.009(5) 0.002(6)
C14 0.046(6) 0.052(6) 0.029(5) -0.008(4) 0.003(5) -0.007(6)
C15 0.033(5) 0.044(5) 0.019(5) 0.010(4) -0.004(4) -0.009(4)
C16 0.038(5) 0.056(6) 0.025(4) 0.001(4) 0.004(3) -0.004(4)
C17 0.019(4) 0.043(5) 0.044(5) 0.002(4) -0.005(4) 0.002(3)
N2 0.021(2) 0.021(2) 0.020(2) -0.0018(9) -0.0035(10) -0.0029(10)
C18 0.033(8) 0.013(5) 0.029(6) -0.003(4) -0.014(6) -0.002(4)
C19 0.027(7) 0.043(6) 0.046(6) -0.019(5) -0.009(6) -0.009(6)
C20 0.032(6) 0.023(5) 0.044(6) -0.017(4) -0.004(5) -0.006(4)
C21 0.032(2) 0.031(2) 0.032(2) -0.0022(10) -0.0047(10) -0.0053(10)
C22 0.032(6) 0.031(5) 0.030(7) 0.004(4) -0.003(4) -0.013(4)
C23 0.019(6) 0.024(5) 0.026(7) 0.000(4) -0.008(5) -0.005(4)
C24 0.018(6) 0.014(5) 0.051(6) -0.013(4) -0.007(4) 0.011(4)
C25 0.035(6) 0.059(6) 0.049(6) -0.024(5) -0.003(5) -0.001(5)
C26 0.047(7) 0.035(6) 0.089(10) -0.021(6) -0.033(6) 0.012(5)
C27 0.016(7) 0.014(4) 0.065(12) 0.010(6) -0.007(7) -0.001(4)
C28 0.102(15) 0.071(12) 0.063(12) 0.016(9) 0.043(9) 0.043(9)
C29 0.025(5) 0.051(6) 0.085(8) -0.006(7) -0.018(6) -0.013(5)
C31 0.020(4) 0.036(4) 0.034(4) -0.008(3) -0.005(3) -0.004(3)
Ga2 0.0187(5) 0.0234(4) 0.0159(4) -0.0013(3) -0.0023(3) -0.0029(3)
N1 0.0188(19) 0.0188(19) 0.0184(19) -0.0005(9) -0.0026(10) -0.0024(10)
C6 0.028(2) 0.028(2) 0.028(2) -0.0005(10) -0.0043(10) -0.0036(11)
C7 0.0189(18) 0.0190(18) 0.0183(18) -0.0016(10) -0.0021(10) -0.0023(10)
C8 0.019(4) 0.013(3) 0.016(3) -0.002(2) 0.001(3) 0.003(3)
C9 0.025(6) 0.026(5) 0.032(5) 0.002(4) -0.002(4) 0.003(4)
C10 0.022(6) 0.017(4) 0.034(6) 0.008(4) -0.007(4) 0.015(4)
C11 0.024(5) 0.036(6) 0.028(5) -0.016(4) 0.008(4) 0.006(4)
C12 0.023(5) 0.018(4) 0.028(5) -0.003(3) 0.009(4) -0.016(4)
C13 0.033(7) 0.030(5) 0.036(6) 0.015(4) -0.015(4) -0.005(5)
C14 0.033(5) 0.039(5) 0.030(5) 0.007(4) 0.002(4) -0.007(5)
C15 0.031(5) 0.045(5) 0.050(6) 0.006(5) -0.006(4) -0.003(4)
C16 0.039(6) 0.086(9) 0.065(8) 0.015(7) 0.006(6) -0.024(6)
C17 0.034(5) 0.045(5) 0.078(7) 0.016(5) -0.005(5) -0.012(4)
N2 0.0177(19) 0.0185(19) 0.0172(19) -0.0013(9) -0.0031(10) -0.0022(10)
C18 0.028(7) 0.046(8) 0.012(5) 0.008(5) -0.013(4) -0.014(5)
C19 0.021(6) 0.035(5) 0.032(5) -0.015(4) -0.002(5) -0.011(4)
C20 0.033(6) 0.042(6) 0.058(7) -0.014(5) -0.003(6) -0.008(5)
C21 0.032(2) 0.031(2) 0.032(2) -0.0022(10) -0.0051(10) -0.0054(10)
C22 0.023(5) 0.055(8) 0.022(5) 0.009(5) 0.001(4) -0.020(5)
C23 0.026(8) 0.040(6) 0.025(7) 0.007(4) -0.002(5) -0.006(5)
C24 0.031(7) 0.039(6) 0.064(7) -0.016(5) -0.023(5) 0.022(5)
C25 0.050(10) 0.070(10) 0.080(10) -0.013(8) -0.019(7) -0.018(8)
C26 0.058(7) 0.068(7) 0.052(6) -0.030(5) -0.003(6) -0.002(6)
C27 0.019(8) 0.077(10) 0.050(10) -0.001(7) 0.004(6) -0.018(6)
C28 0.016(7) 0.110(16) 0.17(2) -0.075(14) 0.004(9) -0.025(9)
C29 0.045(7) 0.059(7) 0.092(10) -0.018(8) -0.002(7) 0.006(5)
C31 0.015(3) 0.034(4) 0.031(4) 0.005(3) -0.011(3) -0.007(3)

loop_
_atom_type_symbol
_atom_type_description
_atom_type_scat_dispersion_real
_atom_type_scat_dispersion_imag
_atom_type_scat_source
C C 0.0033 0.0016 'International Tables Vol C Tables 4.2.6.8 and 6.1.1.4'
H H 0.0000 0.0000 'International Tables Vol C Tables 4.2.6.8 and 6.1.1.4'
N N 0.0061 0.0033 'International Tables Vol C Tables 4.2.6.8 and 6.1.1.4'
Ga Ga 0.2307 1.6083 'International Tables Vol C Tables 4.2.6.8 and 6.1.1.4'

loop_
_geom_angle_atom_site_label_1
_geom_angle_atom_site_label_2
_geom_angle_atom_site_label_3
_geom_angle
_geom_angle_site_symmetry_1
_geom_angle_site_symmetry_3
_geom_angle_publ_flag
Ga1 Ga1 C30 172.9(3) 2_765 . ?
Ga1 Ga1 Ga2 83.61(7) 2_765 . ?
C30 Ga1 Ga2 96.5(3) . . ?
Ga1 Ga1 Ga2 80.32(7) 2_765 2_765 ?
C30 Ga1 Ga2 98.4(3) . 2_765 ?
Ga2 Ga1 Ga2 161.95(5) . 2_765 ?
Ga1 Ga1 C31 130.64(18) 2_765 2_765 ?
C30 Ga1 C31 47.5(3) . 2_765 ?
Ga2 Ga1 C31 142.73(17) . 2_765 ?
Ga2 Ga1 C31 50.88(17) 2_765 2_765 ?
Ga1 Ga1 Ga2 58.39(6) 2_765 . ?
C30 Ga1 Ga2 122.5(3) . . ?
Ga2 Ga1 Ga2 26.38(3) . . ?
Ga2 Ga1 Ga2 138.71(5) 2_765 . ?
C31 Ga1 Ga2 168.84(17) 2_765 . ?
Ga1 Ga1 Ga2 54.76(6) 2_765 2_765 ?
C30 Ga1 Ga2 124.7(3) . 2_765 ?
Ga2 Ga1 Ga2 138.37(5) . 2_765 ?
Ga2 Ga1 Ga2 26.66(3) 2_765 2_765 ?
C31 Ga1 Ga2 77.37(17) 2_765 2_765 ?
Ga2 Ga1 Ga2 112.70(5) . 2_765 ?
N1 C1 C2 120.7(4) . . ?
N1 C1 N1 15.4(5) . . ?
C2 C1 N1 125.8(4) . . ?
N1 C1 C4 121.7(4) . . ?
C2 C1 C4 117.2(3) . . ?
N1 C1 C4 116.2(4) . . ?
C1 C2 C3 128.6(3) . . ?
N2 C3 C2 127.4(4) . . ?
N2 C3 N2 16.1(4) . . ?
C2 C3 N2 119.9(4) . . ?
N2 C3 C5 115.4(4) . . ?
C2 C3 C5 116.8(3) . . ?
N2 C3 C5 122.5(4) . . ?
C31 C30 C31 158.1(6) 2_765 . ?
C31 C30 Ga1 78.4(4) 2_765 . ?
C31 C30 Ga1 82.8(4) . . ?
C31 Ga2 N2 109.8(3) . . ?
C31 Ga2 N1 108.9(3) . . ?
N2 Ga2 N1 91.7(3) . . ?
C31 Ga2 Ga1 71.3(2) . 2_765 ?
N2 Ga2 Ga1 129.0(2) . 2_765 ?
N1 Ga2 Ga1 137.7(2) . 2_765 ?
C31 Ga2 Ga1 112.2(2) . . ?
N2 Ga2 Ga1 116.7(2) . . ?
N1 Ga2 Ga1 115.8(2) . . ?
Ga1 Ga2 Ga1 41.29(5) 2_765 . ?
C1 N1 C6 120.4(6) . . ?
C1 N1 Ga2 121.5(5) . . ?
C6 N1 Ga2 118.0(5) . . ?
C7 C6 C11 120.0 . . ?
C7 C6 N1 120.6(5) . . ?
C11 C6 N1 119.4(5) . . ?
C6 C7 C8 120.0 . . ?
C6 C7 C12 119.7(6) . . ?
C8 C7 C12 120.3(6) . . ?
C9 C8 C7 120.0 . . ?
C10 C9 C8 120.0 . . ?
C11 C10 C9 120.0 . . ?
C10 C11 C6 120.0 . . ?
C10 C11 C15 119.1(5) . . ?
C6 C11 C15 120.9(5) . . ?
C14 C12 C7 109.8(8) . . ?
C14 C12 C13 106.8(10) . . ?
C7 C12 C13 111.1(10) . . ?
C11 C15 C17 114.9(7) . . ?
C11 C15 C16 110.8(7) . . ?
C17 C15 C16 106.4(7) . . ?
C3 N2 C18 115.3(8) . . ?
C3 N2 Ga2 126.8(5) . . ?
C18 N2 Ga2 117.7(7) . . ?
C19 C18 C23 120.0 . . ?
C19 C18 N2 122.8(8) . . ?
C23 C18 N2 117.2(8) . . ?
C18 C19 C20 120.0 . . ?
C18 C19 C24 123.5(7) . . ?
C20 C19 C24 114.4(6) . . ?
C21 C20 C19 120.0 . . ?
C22 C21 C20 120.0 . . ?
C21 C22 C23 120.0 . . ?
C22 C23 C18 120.0 . . ?
C22 C23 C27 118.9(9) . . ?
C18 C23 C27 121.0(9) . . ?
C25 C24 C26 109.6(8) . . ?
C25 C24 C19 105.2(8) . . ?
C26 C24 C19 120.7(9) . . ?
C28 C27 C29 110.5(13) . . ?
C28 C27 C23 107.7(15) . . ?
C29 C27 C23 112.8(13) . . ?
C30 C31 Ga2 111.9(4) 2_765 . ?
C30 C31 Ga1 54.1(3) 2_765 2_765 ?
Ga2 C31 Ga1 57.85(19) . 2_765 ?
C31 Ga2 N2 101.1(3) . . ?
C31 Ga2 N1 101.2(3) . . ?
N2 Ga2 N1 92.1(3) . . ?
C31 Ga2 Ga1 79.7(2) . . ?
N2 Ga2 Ga1 140.2(2) . . ?
N1 Ga2 Ga1 127.1(2) . . ?
C31 Ga2 Ga1 121.0(2) . 2_765 ?
N2 Ga2 Ga1 118.9(2) . 2_765 ?
N1 Ga2 Ga1 117.5(2) . 2_765 ?
Ga1 Ga2 Ga1 41.63(5) . 2_765 ?
C1 N1 C7 117.4(6) . . ?
C1 N1 Ga2 118.4(5) . . ?
C7 N1 Ga2 123.2(5) . . ?
C7 C6 C11 120.0 . . ?
C7 C6 C15 120.7(5) . . ?
C11 C6 C15 119.1(5) . . ?
C8 C7 C6 120.0 . . ?
C8 C7 N1 120.5(5) . . ?
C6 C7 N1 119.4(5) . . ?
C7 C8 C9 120.0 . . ?
C7 C8 C12 122.9(5) . . ?
C9 C8 C12 117.0(5) . . ?
C10 C9 C8 120.0 . . ?
C11 C10 C9 120.0 . . ?
C10 C11 C6 120.0 . . ?
C14 C12 C8 111.1(8) . . ?
C14 C12 C13 110.3(8) . . ?
C8 C12 C13 114.4(9) . . ?
C17 C15 C16 107.0(8) . . ?
C17 C15 C6 116.3(7) . . ?
C16 C15 C6 108.8(8) . . ?
C3 N2 C18 123.1(8) . . ?
C3 N2 Ga2 113.1(5) . . ?
C18 N2 Ga2 122.9(8) . . ?
C19 C18 C23 120.0 . . ?
C19 C18 N2 120.6(8) . . ?
C23 C18 N2 119.4(8) . . ?
C24 C19 C18 110.0(9) . . ?
C24 C19 C20 122.3(10) . . ?
C18 C19 C20 120.0 . . ?
C19 C20 C21 120.0 . . ?
C20 C21 C22 120.0 . . ?
C23 C22 C21 120.0 . . ?
C22 C23 C18 120.0 . . ?
C22 C23 C27 119.7(11) . . ?
C18 C23 C27 120.3(11) . . ?
C19 C24 C26 124.9(11) . . ?
C19 C24 C25 94.0(10) . . ?
C26 C24 C25 106.1(10) . . ?
C23 C27 C29 112.9(16) . . ?
C23 C27 C28 112.5(17) . . ?
C29 C27 C28 113.2(10) . . ?
C30 C31 Ga2 101.0(4) . . ?

loop_
_geom_bond_atom_site_label_1
_geom_bond_atom_site_label_2
_geom_bond_distance
_geom_bond_site_symmetry_2
_geom_bond_publ_flag
Ga1 Ga1 1.6753(18) 2_765 ?
Ga1 C30 2.000(9) . ?
Ga1 Ga2 2.0596(15) . ?
Ga1 Ga2 2.1624(15) 2_765 ?
Ga1 C31 2.419(7) 2_765 ?
Ga1 Ga2 2.5030(18) . ?
Ga1 Ga2 2.5062(16) 2_765 ?
C1 N1 1.258(8) . ?
C1 C2 1.388(5) . ?
C1 N1 1.433(8) . ?
C1 C4 1.514(5) . ?
C2 C3 1.405(5) . ?
C3 N2 1.258(8) . ?
C3 N2 1.421(8) . ?
C3 C5 1.512(5) . ?
C30 C31 1.821(12) 2_765 ?
C30 C31 1.930(11) . ?
Ga2 C31 1.981(7) . ?
Ga2 N2 2.005(8) . ?
Ga2 N1 2.006(8) . ?
Ga2 Ga1 2.1624(15) 2_765 ?
N1 C6 1.456(9) . ?
C6 C7 1.3900 . ?
C6 C11 1.3900 . ?
C7 C8 1.3900 . ?
C7 C12 1.545(13) . ?
C8 C9 1.3900 . ?
C9 C10 1.3900 . ?
C10 C11 1.3900 . ?
C11 C15 1.500(10) . ?
C12 C14 1.526(15) . ?
C12 C13 1.551(15) . ?
C15 C17 1.524(11) . ?
C15 C16 1.546(12) . ?
N2 C18 1.494(11) . ?
C18 C19 1.3900 . ?
C18 C23 1.3900 . ?
C19 C20 1.3900 . ?
C19 C24 1.907(12) . ?
C20 C21 1.3900 . ?
C21 C22 1.3900 . ?
C22 C23 1.3900 . ?
C23 C27 1.547(15) . ?
C24 C25 1.530(14) . ?
C24 C26 1.580(13) . ?
C27 C28 1.38(3) . ?
C27 C29 1.49(2) . ?
C31 C30 1.821(12) 2_765 ?
C31 Ga1 2.419(7) 2_765 ?
Ga2 C31 1.996(7) . ?
Ga2 N2 2.037(7) . ?
Ga2 N1 2.048(8) . ?
Ga2 Ga1 2.5062(16) 2_765 ?
N1 C7 1.429(8) . ?
C6 C7 1.3900 . ?
C6 C11 1.3900 . ?
C6 C15 1.524(10) . ?
C7 C8 1.3900 . ?
C8 C9 1.3900 . ?
C8 C12 1.529(10) . ?
C9 C10 1.3900 . ?
C10 C11 1.3900 . ?
C12 C14 1.518(14) . ?
C12 C13 1.532(13) . ?
C15 C17 1.498(11) . ?
C15 C16 1.521(14) . ?
N2 C18 1.411(11) . ?
C18 C19 1.3900 . ?
C18 C23 1.3900 . ?
C19 C24 1.264(17) . ?
C19 C20 1.3900 . ?
C20 C21 1.3900 . ?
C21 C22 1.3900 . ?
C22 C23 1.3900 . ?
C23 C27 1.507(18) . ?
C24 C26 1.518(15) . ?
C24 C25 1.551(14) . ?
C27 C29 1.60(3) . ?
C27 C28 1.82(3) . ?

loop_
_geom_torsion_atom_site_label_1
_geom_torsion_atom_site_label_2
_geom_torsion_atom_site_label_3
_geom_torsion_atom_site_label_4
_geom_torsion
_geom_torsion_site_symmetry_1
_geom_torsion_site_symmetry_2
_geom_torsion_site_symmetry_3
_geom_torsion_site_symmetry_4
_geom_torsion_publ_flag
N1 C1 C2 C3 -20.4(7) . . . . ?
N1 C1 C2 C3 -3.0(7) . . . . ?
C4 C1 C2 C3 166.8(4) . . . . ?
C1 C2 C3 N2 21.0(7) . . . . ?
C1 C2 C3 N2 3.8(6) . . . . ?
C1 C2 C3 C5 -167.0(3) . . . . ?
Ga1 Ga1 C30 C31 78(2) 2_765 . . 2_765 ?
Ga2 Ga1 C30 C31 168.9(3) . . . 2_765 ?
Ga2 Ga1 C30 C31 -0.9(4) 2_765 . . 2_765 ?
Ga2 Ga1 C30 C31 173.5(3) . . . 2_765 ?
Ga2 Ga1 C30 C31 -5.3(5) 2_765 . . 2_765 ?
Ga1 Ga1 C30 C31 -91(2) 2_765 . . . ?
Ga2 Ga1 C30 C31 0.2(4) . . . . ?
Ga2 Ga1 C30 C31 -169.6(3) 2_765 . . . ?
C31 Ga1 C30 C31 -168.7(6) 2_765 . . . ?
Ga2 Ga1 C30 C31 4.8(5) . . . . ?
Ga2 Ga1 C30 C31 -174.0(2) 2_765 . . . ?
Ga1 Ga1 Ga2 C31 -8.1(2) 2_765 . . . ?
C30 Ga1 Ga2 C31 -179.8(4) . . . . ?
Ga2 Ga1 Ga2 C31 -169.4(2) . . . . ?
Ga2 Ga1 Ga2 C31 -8.1(2) 2_765 . . . ?
C31 Ga1 Ga2 C31 -154.4(7) 2_765 . . . ?
Ga2 Ga1 Ga2 C31 -0.8(2) 2_765 . . . ?
Ga1 Ga1 Ga2 N2 119.7(2) 2_765 . . . ?
C30 Ga1 Ga2 N2 -51.9(4) . . . . ?
Ga2 Ga1 Ga2 N2 -41.5(2) . . . . ?
Ga2 Ga1 Ga2 N2 119.7(2) 2_765 . . . ?
C31 Ga1 Ga2 N2 -26.5(10) 2_765 . . . ?
Ga2 Ga1 Ga2 N2 127.1(2) 2_765 . . . ?
Ga1 Ga1 Ga2 N1 -134.0(2) 2_765 . . . ?
C30 Ga1 Ga2 N1 54.3(4) . . . . ?
Ga2 Ga1 Ga2 N1 64.8(2) . . . . ?
Ga2 Ga1 Ga2 N1 -134.0(2) 2_765 . . . ?
C31 Ga1 Ga2 N1 79.7(9) 2_765 . . . ?
Ga2 Ga1 Ga2 N1 -126.7(2) 2_765 . . . ?
C30 Ga1 Ga2 Ga1 -171.7(3) . . . 2_765 ?
Ga2 Ga1 Ga2 Ga1 -161.23(10) . . . 2_765 ?
Ga2 Ga1 Ga2 Ga1 0.0 2_765 . . 2_765 ?
C31 Ga1 Ga2 Ga1 -146.3(9) 2_765 . . 2_765 ?
Ga2 Ga1 Ga2 Ga1 7.32(4) 2_765 . . 2_765 ?
N1 C1 N1 C6 -115(2) . . . . ?
C2 C1 N1 C6 169.7(5) . . . . ?
C4 C1 N1 C6 -0.1(8) . . . . ?
N1 C1 N1 Ga2 60(2) . . . . ?
C2 C1 N1 Ga2 -15.3(8) . . . . ?
C4 C1 N1 Ga2 174.9(4) . . . . ?
C31 Ga2 N1 C1 134.8(5) . . . . ?
N2 Ga2 N1 C1 23.2(6) . . . . ?
Ga1 Ga2 N1 C1 -142.5(4) 2_765 . . . ?
Ga1 Ga2 N1 C1 -97.7(5) . . . . ?
C31 Ga2 N1 C6 -50.1(6) . . . . ?
N2 Ga2 N1 C6 -161.7(6) . . . . ?
Ga1 Ga2 N1 C6 32.6(7) 2_765 . . . ?
Ga1 Ga2 N1 C6 77.5(6) . . . . ?
C1 N1 C6 C7 86.4(7) . . . . ?
Ga2 N1 C6 C7 -88.8(6) . . . . ?
C1 N1 C6 C11 -95.5(7) . . . . ?
Ga2 N1 C6 C11 89.3(6) . . . . ?
C11 C6 C7 C8 0.0 . . . . ?
N1 C6 C7 C8 178.1(7) . . . . ?
C11 C6 C7 C12 -179.9(7) . . . . ?
N1 C6 C7 C12 -1.7(8) . . . . ?
C6 C7 C8 C9 0.0 . . . . ?
C12 C7 C8 C9 179.9(7) . . . . ?
C7 C8 C9 C10 0.0 . . . . ?
C8 C9 C10 C11 0.0 . . . . ?
C9 C10 C11 C6 0.0 . . . . ?
C9 C10 C11 C15 179.4(7) . . . . ?
C7 C6 C11 C10 0.0 . . . . ?
N1 C6 C11 C10 -178.2(7) . . . . ?
C7 C6 C11 C15 -179.3(7) . . . . ?
N1 C6 C11 C15 2.5(8) . . . . ?
C6 C7 C12 C14 118.7(9) . . . . ?
C8 C7 C12 C14 -61.2(10) . . . . ?
C6 C7 C12 C13 -123.5(9) . . . . ?
C8 C7 C12 C13 56.7(11) . . . . ?
C10 C11 C15 C17 39.7(10) . . . . ?
C6 C11 C15 C17 -141.0(7) . . . . ?
C10 C11 C15 C16 -80.9(7) . . . . ?
C6 C11 C15 C16 98.4(7) . . . . ?
N2 C3 N2 C18 66(2) . . . . ?
C2 C3 N2 C18 -171.8(6) . . . . ?
C5 C3 N2 C18 -1.6(9) . . . . ?
N2 C3 N2 Ga2 -107(2) . . . . ?
C2 C3 N2 Ga2 14.6(8) . . . . ?
C5 C3 N2 Ga2 -175.2(4) . . . . ?
C31 Ga2 N2 C3 -135.0(6) . . . . ?
N1 Ga2 N2 C3 -24.2(6) . . . . ?
Ga1 Ga2 N2 C3 143.5(4) 2_765 . . . ?
Ga1 Ga2 N2 C3 96.0(6) . . . . ?
C31 Ga2 N2 C18 51.5(8) . . . . ?
N1 Ga2 N2 C18 162.3(7) . . . . ?
Ga1 Ga2 N2 C18 -30.0(8) 2_765 . . . ?
Ga1 Ga2 N2 C18 -77.5(7) . . . . ?
C3 N2 C18 C19 -81.0(11) . . . . ?
Ga2 N2 C18 C19 93.2(10) . . . . ?
C3 N2 C18 C23 98.1(7) . . . . ?
Ga2 N2 C18 C23 -87.7(8) . . . . ?
C23 C18 C19 C20 0.0 . . . . ?
N2 C18 C19 C20 179.1(12) . . . . ?
C23 C18 C19 C24 -162.6(10) . . . . ?
N2 C18 C19 C24 16.5(13) . . . . ?
C18 C19 C20 C21 0.0 . . . . ?
C24 C19 C20 C21 164.1(10) . . . . ?
C19 C20 C21 C22 0.0 . . . . ?
C20 C21 C22 C23 0.0 . . . . ?
C21 C22 C23 C18 0.0 . . . . ?
C21 C22 C23 C27 -178.3(16) . . . . ?
C19 C18 C23 C22 0.0 . . . . ?
N2 C18 C23 C22 -179.1(11) . . . . ?
C19 C18 C23 C27 178.2(16) . . . . ?
N2 C18 C23 C27 -0.9(13) . . . . ?
C18 C19 C24 C25 -118.2(9) . . . . ?
C20 C19 C24 C25 78.3(9) . . . . ?
C18 C19 C24 C26 117.3(9) . . . . ?
C20 C19 C24 C26 -46.1(11) . . . . ?
C22 C23 C27 C28 85.7(16) . . . . ?
C18 C23 C27 C28 -92.6(14) . . . . ?
C22 C23 C27 C29 -36.5(16) . . . . ?
C18 C23 C27 C29 145.2(10) . . . . ?
N2 Ga2 C31 C30 -124.8(5) . . . 2_765 ?
N1 Ga2 C31 C30 136.2(5) . . . 2_765 ?
Ga1 Ga2 C31 C30 1.0(4) 2_765 . . 2_765 ?
Ga1 Ga2 C31 C30 6.7(5) . . . 2_765 ?
N2 Ga2 C31 Ga1 -125.8(2) . . . 2_765 ?
N1 Ga2 C31 Ga1 135.2(2) . . . 2_765 ?
Ga1 Ga2 C31 Ga1 5.66(16) . . . 2_765 ?
Ga1 Ga1 Ga2 C31 172.6(2) 2_765 . . . ?
C30 Ga1 Ga2 C31 -0.2(4) . . . . ?
Ga2 Ga1 Ga2 C31 145.4(3) 2_765 . . . ?
C31 Ga1 Ga2 C31 13.4(4) 2_765 . . . ?
Ga2 Ga1 Ga2 C31 -171.3(2) . . . . ?
Ga2 Ga1 Ga2 C31 172.6(2) 2_765 . . . ?
Ga1 Ga1 Ga2 N2 77.6(3) 2_765 . . . ?
C30 Ga1 Ga2 N2 -95.2(4) . . . . ?
Ga2 Ga1 Ga2 N2 50.4(4) 2_765 . . . ?
C31 Ga1 Ga2 N2 -81.7(4) 2_765 . . . ?
Ga2 Ga1 Ga2 N2 93.6(3) . . . . ?
Ga2 Ga1 Ga2 N2 77.6(3) 2_765 . . . ?
Ga1 Ga1 Ga2 N1 -91.1(3) 2_765 . . . ?
C30 Ga1 Ga2 N1 96.1(4) . . . . ?
Ga2 Ga1 Ga2 N1 -118.3(3) 2_765 . . . ?
C31 Ga1 Ga2 N1 109.7(4) 2_765 . . . ?
Ga2 Ga1 Ga2 N1 -75.1(3) . . . . ?
Ga2 Ga1 Ga2 N1 -91.1(3) 2_765 . . . ?
C30 Ga1 Ga2 Ga1 -172.8(3) . . . 2_765 ?
Ga2 Ga1 Ga2 Ga1 -27.24(13) 2_765 . . 2_765 ?
C31 Ga1 Ga2 Ga1 -159.3(3) 2_765 . . 2_765 ?
Ga2 Ga1 Ga2 Ga1 16.01(8) . . . 2_765 ?
Ga2 Ga1 Ga2 Ga1 0.0 2_765 . . 2_765 ?
C2 C1 N1 C7 172.2(4) . . . . ?
N1 C1 N1 C7 58(2) . . . . ?
C4 C1 N1 C7 -15.2(8) . . . . ?
C2 C1 N1 Ga2 -18.2(7) . . . . ?
N1 C1 N1 Ga2 -132(2) . . . . ?
C4 C1 N1 Ga2 154.4(3) . . . . ?
C31 Ga2 N1 C1 -60.9(6) . . . . ?
N2 Ga2 N1 C1 40.9(6) . . . . ?
Ga1 Ga2 N1 C1 -146.3(4) . . . . ?
Ga1 Ga2 N1 C1 165.2(4) 2_765 . . . ?
C31 Ga2 N1 C7 108.1(6) . . . . ?
N2 Ga2 N1 C7 -150.2(6) . . . . ?
Ga1 Ga2 N1 C7 22.6(7) . . . . ?
Ga1 Ga2 N1 C7 -25.8(6) 2_765 . . . ?
C11 C6 C7 C8 0.0 . . . . ?
C15 C6 C7 C8 174.4(7) . . . . ?
C11 C6 C7 N1 175.2(6) . . . . ?
C15 C6 C7 N1 -10.4(8) . . . . ?
C1 N1 C7 C8 83.8(7) . . . . ?
Ga2 N1 C7 C8 -85.3(6) . . . . ?
C1 N1 C7 C6 -91.4(7) . . . . ?
Ga2 N1 C7 C6 99.6(5) . . . . ?
C6 C7 C8 C9 0.0 . . . . ?
N1 C7 C8 C9 -175.1(6) . . . . ?
C6 C7 C8 C12 -175.3(7) . . . . ?
N1 C7 C8 C12 9.5(8) . . . . ?
C7 C8 C9 C10 0.0 . . . . ?
C12 C8 C9 C10 175.6(6) . . . . ?
C8 C9 C10 C11 0.0 . . . . ?
C9 C10 C11 C6 0.0 . . . . ?
C7 C6 C11 C10 0.0 . . . . ?
C15 C6 C11 C10 -174.5(7) . . . . ?
C7 C8 C12 C14 100.4(8) . . . . ?
C9 C8 C12 C14 -75.1(8) . . . . ?
C7 C8 C12 C13 -133.9(8) . . . . ?
C9 C8 C12 C13 50.6(10) . . . . ?
C7 C6 C15 C17 -147.9(7) . . . . ?
C11 C6 C15 C17 26.5(11) . . . . ?
C7 C6 C15 C16 91.2(8) . . . . ?
C11 C6 C15 C16 -94.4(7) . . . . ?
C2 C3 N2 C18 -173.0(7) . . . . ?
N2 C3 N2 C18 -105(2) . . . . ?
C5 C3 N2 C18 14.9(10) . . . . ?
C2 C3 N2 Ga2 17.4(7) . . . . ?
N2 C3 N2 Ga2 85(2) . . . . ?
C5 C3 N2 Ga2 -154.7(3) . . . . ?
C31 Ga2 N2 C3 63.4(5) . . . . ?
N1 Ga2 N2 C3 -38.4(5) . . . . ?
Ga1 Ga2 N2 C3 150.6(3) . . . . ?
Ga1 Ga2 N2 C3 -161.5(4) 2_765 . . . ?
C31 Ga2 N2 C18 -106.2(8) . . . . ?
N1 Ga2 N2 C18 152.0(8) . . . . ?
Ga1 Ga2 N2 C18 -19.0(9) . . . . ?
Ga1 Ga2 N2 C18 28.9(8) 2_765 . . . ?
C3 N2 C18 C19 -88.5(11) . . . . ?
Ga2 N2 C18 C19 80.1(11) . . . . ?
C3 N2 C18 C23 89.2(9) . . . . ?
Ga2 N2 C18 C23 -102.2(9) . . . . ?
C23 C18 C19 C24 150.0(11) . . . . ?
N2 C18 C19 C24 -32.2(12) . . . . ?
C23 C18 C19 C20 0.0 . . . . ?
N2 C18 C19 C20 177.7(12) . . . . ?
C24 C19 C20 C21 -146.3(11) . . . . ?
C18 C19 C20 C21 0.0 . . . . ?
C19 C20 C21 C22 0.0 . . . . ?
C20 C21 C22 C23 0.0 . . . . ?
C21 C22 C23 C18 0.0 . . . . ?
C21 C22 C23 C27 -179.1(17) . . . . ?
C19 C18 C23 C22 0.0 . . . . ?
N2 C18 C23 C22 -177.8(12) . . . . ?
C19 C18 C23 C27 179.1(17) . . . . ?
N2 C18 C23 C27 1.3(14) . . . . ?
C18 C19 C24 C26 -101.4(12) . . . . ?
C20 C19 C24 C26 47.8(15) . . . . ?
C18 C19 C24 C25 145.8(8) . . . . ?
C20 C19 C24 C25 -65.0(10) . . . . ?
C22 C23 C27 C29 -42.1(19) . . . . ?
C18 C23 C27 C29 138.8(12) . . . . ?
C22 C23 C27 C28 87.5(16) . . . . ?
C18 C23 C27 C28 -91.6(14) . . . . ?
C31 C30 C31 Ga2 -31.1(18) 2_765 . . . ?
Ga1 C30 C31 Ga2 -0.2(4) . . . . ?
N2 Ga2 C31 C30 139.7(4) . . . . ?
N1 Ga2 C31 C30 -125.9(4) . . . . ?
Ga1 Ga2 C31 C30 0.2(4) . . . . ?
Ga1 Ga2 C31 C30 5.9(5) 2_765 . . . ?
